data_7212408
loop_
_publ_author_name
'Constable, Edwin C.'
'Zhang, Guoqi'
'Housecroft, Catherine E.'
'Neuburger, Markus'
'Zampese, Jennifer A.'

_publ_section_title
;
 Assembling and dissembling zinc-containing coordination polymers of
 4&#x2032;-phenyl-4,2&#x2032;:6&#x2032;,4&#x2033;-terpyridine
;
_journal_issue 7
_journal_name_full CrystEngComm
_journal_page_first 2146
_journal_paper_doi 10.1039/b926598h
_journal_volume 12
_journal_year 2010
_chemical_formula_moiety 'C29 H27 N3 O8 Zn2, 0.3(C H2 Cl2)'
_chemical_formula_sum 'C29.3 H27.6 Cl0.6 N3 O8 Zn2'
_chemical_formula_weight 701.79
_space_group_IT_number 15
_symmetry_cell_setting monoclinic
_symmetry_space_group_name_Hall '-C 2yc'
_symmetry_space_group_name_H-M 'C 1 2/c 1'
_atom_sites_solution_hydrogens geom
_atom_sites_solution_primary direct
_audit_creation_date 09-11-11
_audit_creation_method CRYSTALS_ver_12.86
_cell_angle_alpha 90
_cell_angle_beta 107.449(2)
_cell_angle_gamma 90
_cell_formula_units_Z 4
_cell_length_a 26.1802(6)
_cell_length_b 15.2942(6)
_cell_length_c 8.0478(2)
_cell_measurement_reflns_used 9270
_cell_measurement_temperature 123
_cell_measurement_theta_max 30
_cell_measurement_theta_min 4
_cell_volume 3074.10(16)
_computing_cell_refinement 'Apex2 (Bruker AXS, 2006)'
_computing_data_collection 'Apex2 (Bruker AXS, 2006)'
_computing_data_reduction 'Apex2 (Bruker AXS, 2006)'
_computing_molecular_graphics 'CAMERON (Watkin et al., 1996)'
_computing_publication_material 'CRYSTALS (Betteridge et al., 2003)'
_computing_structure_refinement 'CRYSTALS (Betteridge et al., 2003)'
_computing_structure_solution 'SIR92 (Altomare et al., 1994)'
_diffrn_ambient_temperature 123
_diffrn_measured_fraction_theta_full 0.999
_diffrn_measured_fraction_theta_max 0.999
_diffrn_measurement_device 'Bruker Kappa Apex2'
_diffrn_measurement_device_type Area
_diffrn_measurement_method '\f & \w scans'
_diffrn_radiation_monochromator graphite
_diffrn_radiation_type 'Mo K\a'
_diffrn_radiation_wavelength 0.71073
_diffrn_reflns_av_R_equivalents 0.036
_diffrn_reflns_limit_h_max 36
_diffrn_reflns_limit_h_min -36
_diffrn_reflns_limit_k_max 21
_diffrn_reflns_limit_k_min -21
_diffrn_reflns_limit_l_max 11
_diffrn_reflns_limit_l_min -11
_diffrn_reflns_number 27652
_diffrn_reflns_theta_full 29.578
_diffrn_reflns_theta_max 29.578
_diffrn_reflns_theta_min 1.631
_diffrn_standards_number 0
_exptl_absorpt_coefficient_mu 1.665
_exptl_absorpt_correction_T_max 0.86
_exptl_absorpt_correction_T_min 0.77
_exptl_absorpt_correction_type multi-scan
_exptl_absorpt_process_details 'DENZO/SCALEPACK (Otwinowski & Minor, 1997)'
_exptl_crystal_colour colourless
_exptl_crystal_density_diffrn 1.516
_exptl_crystal_density_method 'not measured'
_exptl_crystal_description block
_exptl_crystal_F_000 1434.400
_exptl_crystal_size_max 0.26
_exptl_crystal_size_mid 0.16
_exptl_crystal_size_min 0.09
_refine_diff_density_max 0.63
_refine_diff_density_min -0.42
_refine_ls_extinction_method None
_refine_ls_goodness_of_fit_ref 1.0449
_refine_ls_hydrogen_treatment constr
_refine_ls_matrix_type full
_refine_ls_number_parameters 245
_refine_ls_number_reflns 2956
_refine_ls_number_restraints 413
_refine_ls_R_factor_all 0.0489
_refine_ls_R_factor_gt 0.0343
_refine_ls_shift/su_max 0.000601
_refine_ls_structure_factor_coef F
_refine_ls_weighting_details
;
Method, part 1, Chebychev polynomial, (Watkin, 1994, Prince, 1982)
[weight] = 1.0/[A~0~*T~0~(x)+A~1~*T~1~(x) ... +A~n-1~]*T~n-1~(x)]
where A~i~ are the Chebychev coefficients listed below and x= Fcalc/Fmax
Method = Robust Weighting (Prince, 1982)
W = [weight] * [1-(deltaF/6*sigmaF)^2^]^2^
A~i~ are:
0.157 0.124 0.625E-01
;
_refine_ls_weighting_scheme calc
_refine_ls_wR_factor_all 0.0566
_refine_ls_wR_factor_gt 0.0323
_refine_ls_wR_factor_ref 0.0300
_reflns_limit_h_max 34
_reflns_limit_h_min -36
_reflns_limit_k_max 21
_reflns_limit_k_min 0
_reflns_limit_l_max 11
_reflns_limit_l_min 0
_reflns_number_gt 3358
_reflns_number_total 4315
_reflns_threshold_expression I>2.0\s(I)
_oxford_diffrn_Wilson_B_factor 1.69
_oxford_diffrn_Wilson_scale 432.24
_oxford_refine_ls_r_factor_ref 0.0300
_oxford_refine_ls_scale 0.05083(6)
_oxford_reflns_number_all 4306
_oxford_reflns_threshold_expression_ref I>3.0\s(I)
_oxford_structure_analysis_title 'gq85_123k_0ma in C2/c'
_cod_data_source_file b926598h.txt
_cod_data_source_block Gq85
_cod_depositor_comments
;
The following automatic conversions were performed:

'_symmetry_cell_setting' value 'Monoclinic' changed to 'monoclinic'
according to /home/saulius/struct/CIF-dictionaries/cif_core.dic
dictionary named 'cif_core.dic' version 2.4.2 from 2011-04-26.

Automatic conversion script
Id: cif_fix_values 1891 2012-01-12 08:04:46Z andrius 
;
_cod_original_sg_symbol_H-M 'C 2/c'
_cod_original_formula_sum 'C29.30 H27.60 Cl0.60 N3 O8 Zn2'
_cod_database_code 7212408

loop_
_symmetry_equiv_pos_as_xyz
x,y,z
-x,-y,-z
x+1/2,y+1/2,z
-x+1/2,-y+1/2,-z
-x,y,-z+1/2
x,-y,z+1/2
-x+1/2,y+1/2,-z+1/2
x+1/2,-y+1/2,z+1/2

loop_
_atom_site_label
_atom_site_type_symbol
_atom_site_fract_x
_atom_site_fract_y
_atom_site_fract_z
_atom_site_U_iso_or_equiv
_atom_site_occupancy
_atom_site_adp_type
_atom_site_refinement_flags_posn
_atom_site_refinement_flags_adp
Zn1 Zn 0.289767(9) -0.192710(14) -0.38724(3) 0.0215 1.0000 Uani . .
O1 O 0.25085(6) -0.10334(9) -0.56732(19) 0.0307 1.0000 Uani . .
O2 O 0.18799(7) -0.18996(10) -0.73349(19) 0.0391 1.0000 Uani . .
C1 C 0.21079(8) -0.11769(13) -0.6959(3) 0.0266 1.0000 Uani . .
C2 C 0.18874(11) -0.04155(15) -0.8154(3) 0.0457 1.0000 Uani . .
O3 O 0.33287(6) -0.22689(10) -0.5533(2) 0.0298 1.0000 Uani . .
O4 O 0.27105(6) -0.31398(12) -0.7221(2) 0.0399 1.0000 Uani . .
C3 C 0.31561(9) -0.27716(14) -0.6811(3) 0.0295 1.0000 Uani . .
C4 C 0.35203(13) -0.2962(2) -0.7902(4) 0.0621 1.0000 Uani . .
N1 N 0.34372(6) -0.11406(10) -0.21812(19) 0.0198 1.0000 Uani . .
N2 N 0.5000 0.00134(13) 0.2500 0.0153 1.0000 Uani S T
C5 C 0.38627(8) -0.14910(12) -0.0995(2) 0.0233 1.0000 Uani . .
C6 C 0.42458(7) -0.09898(12) 0.0163(2) 0.0216 1.0000 Uani . .
C7 C 0.41952(6) -0.00819(12) 0.0123(2) 0.0150 1.0000 Uani . .
C8 C 0.37461(7) 0.02747(12) -0.1083(2) 0.0190 1.0000 Uani . .
C9 C 0.33813(7) -0.02715(12) -0.2204(2) 0.0202 1.0000 Uani . .
C10 C 0.46127(6) 0.04618(11) 0.1348(2) 0.0154 1.0000 Uani . .
C11 C 0.45998(7) 0.13723(12) 0.1300(2) 0.0227 1.0000 Uani . .
C12 C 0.5000 0.18436(18) 0.2500 0.0261 1.0000 Uani DS TU
C13 C 0.49919(16) 0.28188(16) 0.2646(11) 0.0449 0.5000 Uani D U
C14 C 0.4507(2) 0.3271(3) 0.2074(8) 0.0386 0.5000 Uani D U
C15 C 0.4499(3) 0.4176(4) 0.2210(9) 0.0749 0.5000 Uani D U
C16 C 0.4975(4) 0.4631(2) 0.2895(10) 0.1185 0.5000 Uani D U
C17 C 0.5460(3) 0.4181(4) 0.3449(10) 0.1263 0.5000 Uani D U
C18 C 0.5467(2) 0.3275(4) 0.3317(10) 0.0871 0.5000 Uani D U
Cl1 Cl 0.5510(3) -0.3826(4) 0.4825(8) 0.0713 0.1500 Uani D U
C19 C 0.4838(3) -0.3649(14) 0.3573(17) 0.0701 0.1500 Uani D U
Cl2 Cl 0.4824(3) -0.3141(4) 0.1598(7) 0.0706 0.1500 Uani D U
H21 H 0.1505 -0.0439 -0.8524 0.0621 1.0000 Uiso R .
H22 H 0.2001 0.0117 -0.7538 0.0620 1.0000 Uiso R .
H23 H 0.2016 -0.0440 -0.9150 0.0622 1.0000 Uiso R .
H41 H 0.3319 -0.2908 -0.9114 0.1029 1.0000 Uiso R .
H42 H 0.3804 -0.2545 -0.7600 0.1029 1.0000 Uiso R .
H43 H 0.3654 -0.3547 -0.7645 0.1032 1.0000 Uiso R .
H51 H 0.3901 -0.2094 -0.0989 0.0252 1.0000 Uiso R .
H61 H 0.4535 -0.1251 0.0977 0.0251 1.0000 Uiso R .
H81 H 0.3693 0.0883 -0.1161 0.0221 1.0000 Uiso R .
H91 H 0.3082 -0.0025 -0.3007 0.0228 1.0000 Uiso R .
H111 H 0.4326 0.1659 0.0470 0.0243 1.0000 Uiso R .
H141 H 0.4184 0.2963 0.1627 0.0430 0.5000 Uiso R .
H151 H 0.4173 0.4480 0.1851 0.0684 0.5000 Uiso R .
H161 H 0.4971 0.5244 0.2987 0.0916 0.5000 Uiso R .
H171 H 0.5783 0.4490 0.3885 0.0938 0.5000 Uiso R .
H181 H 0.5794 0.2971 0.3673 0.0686 0.5000 Uiso R .
H191 H 0.4664 -0.3289 0.4198 0.0932 0.1500 Uiso R .
H192 H 0.4661 -0.4197 0.3337 0.0932 0.1500 Uiso R .

loop_
_atom_site_aniso_label
_atom_site_aniso_U_11
_atom_site_aniso_U_22
_atom_site_aniso_U_33
_atom_site_aniso_U_23
_atom_site_aniso_U_13
_atom_site_aniso_U_12
Zn1 0.02134(10) 0.01849(10) 0.01774(9) -0.00082(9) -0.00465(7) -0.00754(9)
O1 0.0275(7) 0.0241(7) 0.0303(7) 0.0039(6) -0.0068(6) -0.0038(6)
O2 0.0454(9) 0.0248(7) 0.0302(7) 0.0069(7) -0.0146(6) -0.0112(7)
C1 0.0273(9) 0.0212(9) 0.0239(9) 0.0048(7) -0.0036(7) -0.0022(7)
C2 0.0459(13) 0.0280(11) 0.0451(13) 0.0154(10) -0.0137(11) -0.0065(10)
O3 0.0289(7) 0.0262(7) 0.0315(7) -0.0081(6) 0.0048(6) -0.0072(6)
O4 0.0393(8) 0.0481(10) 0.0328(8) -0.0144(7) 0.0118(7) -0.0253(8)
C3 0.0352(11) 0.0270(9) 0.0262(9) -0.0031(8) 0.0089(8) -0.0117(8)
C4 0.0711(18) 0.071(2) 0.0609(17) -0.0336(16) 0.0449(15) -0.0416(16)
N1 0.0190(7) 0.0200(7) 0.0165(7) -0.0005(6) -0.0006(6) -0.0038(6)
N2 0.0128(9) 0.0175(9) 0.0136(9) 0.0000 0.0010(7) 0.0000
C5 0.0259(9) 0.0142(8) 0.0223(8) 0.0018(7) -0.0042(7) -0.0019(7)
C6 0.0202(8) 0.0182(8) 0.0193(8) 0.0023(6) -0.0049(7) -0.0010(6)
C7 0.0127(7) 0.0188(8) 0.0118(7) -0.0004(6) 0.0010(6) -0.0016(6)
C8 0.0158(8) 0.0181(8) 0.0186(8) -0.0022(6) -0.0017(6) 0.0014(6)
C9 0.0141(7) 0.0229(9) 0.0184(8) -0.0018(7) -0.0028(6) 0.0000(6)
C10 0.0131(7) 0.0179(8) 0.0124(7) -0.0012(6) -0.0005(6) -0.0006(6)
C11 0.0179(8) 0.0188(8) 0.0231(9) 0.0018(7) -0.0064(7) 0.0008(7)
C12 0.0219(11) 0.0164(12) 0.0304(13) 0.0000 -0.0069(10) 0.0000
C13 0.0387(18) 0.0205(14) 0.052(3) -0.007(3) -0.0223(18) 0.014(4)
C14 0.039(3) 0.019(3) 0.045(3) -0.012(2) -0.007(2) 0.015(2)
C15 0.073(4) 0.025(3) 0.091(4) -0.017(3) -0.028(4) 0.032(3)
C16 0.099(4) 0.027(2) 0.165(7) -0.036(4) -0.057(5) 0.023(4)
C17 0.087(4) 0.035(4) 0.178(7) -0.032(4) -0.080(5) 0.014(4)
C18 0.060(4) 0.033(4) 0.116(6) -0.019(4) -0.052(4) 0.004(3)
Cl1 0.090(3) 0.065(2) 0.067(2) 0.009(2) 0.035(2) 0.020(2)
C19 0.091(3) 0.063(2) 0.067(2) 0.016(2) 0.038(2) 0.027(2)
Cl2 0.092(3) 0.061(2) 0.069(2) 0.020(2) 0.040(2) 0.036(2)

loop_
_atom_type_symbol
_atom_type_scat_dispersion_real
_atom_type_scat_dispersion_imag
_atom_type_scat_Cromer_Mann_a1
_atom_type_scat_Cromer_Mann_b1
_atom_type_scat_Cromer_Mann_a2
_atom_type_scat_Cromer_Mann_b2
_atom_type_scat_Cromer_Mann_a3
_atom_type_scat_Cromer_Mann_b3
_atom_type_scat_Cromer_Mann_a4
_atom_type_scat_Cromer_Mann_b4
_atom_type_scat_Cromer_Mann_c
_atom_type_scat_source
C 0.0033 0.0016 2.3100 20.8439 1.0200 10.2075 1.5886 0.5687 0.8650 51.6512 0.2156 'International Tables Vol C 4.2.6.8 and 6.1.1.4'
H 0.0000 0.0000 0.4930 10.5109 0.3229 26.1257 0.1402 3.1424 0.0408 57.7998 0.0030 'International Tables Vol C 4.2.6.8 and 6.1.1.4'
N 0.0061 0.0033 12.2126 0.0057 3.1322 9.8933 2.0125 28.9975 1.1663 0.5826 -11.5290 'International Tables Vol C 4.2.6.8 and 6.1.1.4'
O 0.0106 0.0060 3.0485 13.2771 2.2868 5.7011 1.5463 0.3239 0.8670 32.9089 0.2508 'International Tables Vol C 4.2.6.8 and 6.1.1.4'
Zn 0.2839 1.4301 14.0743 3.2655 7.0318 0.2333 5.1652 10.3163 2.4100 58.7097 1.3041 'International Tables Vol C 4.2.6.8 and 6.1.1.4'
Cl 0.1484 0.1585 11.4604 0.0104 7.1964 1.1662 6.2556 18.5194 1.6455 47.7784 -9.5574 'International Tables Vol C 4.2.6.8 and 6.1.1.4'

loop_
_geom_angle_atom_site_label_1
_geom_angle_site_symmetry_1
_geom_angle_atom_site_label_2
_geom_angle_atom_site_label_3
_geom_angle_site_symmetry_3
_geom_angle
_geom_angle_publ_flag
Zn1 4_544 Zn1 O2 4_544 79.38(4) yes
Zn1 4_544 Zn1 O4 4_544 78.09(4) yes
O2 4_544 Zn1 O4 4_544 89.25(8) yes
Zn1 4_544 Zn1 O1 . 81.25(4) yes
O2 4_544 Zn1 O1 . 160.47(6) yes
O4 4_544 Zn1 O1 . 89.12(7) yes
Zn1 4_544 Zn1 O3 . 82.58(4) yes
O2 4_544 Zn1 O3 . 87.26(7) yes
O4 4_544 Zn1 O3 . 160.67(6) yes
O1 . Zn1 O3 . 87.88(6) yes
Zn1 4_544 Zn1 N1 . 176.76(5) yes
O2 4_544 Zn1 N1 . 99.18(6) yes
O4 4_544 Zn1 N1 . 99.03(6) yes
O1 . Zn1 N1 . 100.29(6) yes
O3 . Zn1 N1 . 100.29(6) yes
Zn1 . O1 C1 . 126.07(13) yes
Zn1 4_544 O2 C1 . 127.98(12) yes
O1 . C1 O2 . 125.16(18) yes
O1 . C1 C2 . 117.17(18) yes
O2 . C1 C2 . 117.67(17) yes
C1 . C2 H21 . 109.5 no
C1 . C2 H22 . 109.1 no
H21 . C2 H22 . 109.2 no
C1 . C2 H23 . 109.8 no
H21 . C2 H23 . 109.7 no
H22 . C2 H23 . 109.5 no
Zn1 . O3 C3 . 123.71(14) yes
Zn1 4_544 O4 C3 . 130.73(15) yes
O3 . C3 O4 . 124.9(2) yes
O3 . C3 C4 . 117.5(2) yes
O4 . C3 C4 . 117.7(2) yes
C3 . C4 H41 . 109.0 no
C3 . C4 H42 . 107.7 no
H41 . C4 H42 . 110.3 no
C3 . C4 H43 . 108.0 no
H41 . C4 H43 . 110.6 no
H42 . C4 H43 . 111.2 no
Zn1 . N1 C5 . 120.09(12) yes
Zn1 . N1 C9 . 121.81(12) yes
C5 . N1 C9 . 118.10(15) yes
C10 5_655 N2 C10 . 118.4(2) yes
N1 . C5 C6 . 122.62(17) yes
N1 . C5 H51 . 117.7 no
C6 . C5 H51 . 119.6 no
C5 . C6 C7 . 119.55(15) yes
C5 . C6 H61 . 120.7 no
C7 . C6 H61 . 119.7 no
C6 . C7 C8 . 117.43(15) yes
C6 . C7 C10 . 119.72(14) yes
C8 . C7 C10 . 122.85(16) yes
C7 . C8 C9 . 119.53(17) yes
C7 . C8 H81 . 120.7 no
C9 . C8 H81 . 119.7 no
C8 . C9 N1 . 122.74(16) yes
C8 . C9 H91 . 118.7 no
N1 . C9 H91 . 118.5 no
C7 . C10 N2 . 115.21(15) yes
C7 . C10 C11 . 122.25(15) yes
N2 . C10 C11 . 122.54(16) yes
C10 . C11 C12 . 119.38(17) yes
C10 . C11 H111 . 119.9 no
C12 . C11 H111 . 120.7 no
C11 . C12 C13 . 123.0(2) yes
C12 . C13 C14 . 120.02(8) yes
C12 . C13 C18 . 120.01(8) yes
C14 . C13 C18 . 119.96(7) yes
C13 . C14 C15 . 119.98(8) yes
C13 . C14 H141 . 120.1 no
C15 . C14 H141 . 119.9 no
C14 . C15 C16 . 119.98(8) yes
C14 . C15 H151 . 120.1 no
C16 . C15 H151 . 119.9 no
C15 . C16 C17 . 120.03(8) yes
C15 . C16 H161 . 120.1 no
C17 . C16 H161 . 119.8 no
C16 . C17 C18 . 120.02(8) yes
C16 . C17 H171 . 120.1 no
C18 . C17 H171 . 119.8 no
C17 . C18 C13 . 120.01(8) yes
C17 . C18 H181 . 120.2 no
C13 . C18 H181 . 119.8 no
Cl1 . C19 Cl2 . 109.3(4) yes
Cl1 . C19 H191 . 109.9 no
Cl2 . C19 H191 . 109.8 no
Cl1 . C19 H192 . 108.8 no
Cl2 . C19 H192 . 109.4 no
H191 . C19 H192 . 109.5 no

loop_
_geom_bond_atom_site_label_1
_geom_bond_atom_site_label_2
_geom_bond_site_symmetry_2
_geom_bond_distance
_geom_bond_publ_flag
Zn1 Zn1 4_544 2.9042(4) yes
Zn1 O2 4_544 2.0405(15) yes
Zn1 O4 4_544 2.0396(16) yes
Zn1 O1 . 2.0301(14) yes
Zn1 O3 . 2.0585(16) yes
Zn1 N1 . 2.0351(14) yes
O1 C1 . 1.252(2) yes
O2 C1 . 1.250(2) yes
C1 C2 . 1.510(3) yes
C2 H21 . 0.956 no
C2 H22 . 0.954 no
C2 H23 . 0.959 no
O3 C3 . 1.255(2) yes
O4 C3 . 1.247(2) yes
C3 C4 . 1.505(3) yes
C4 H41 . 0.963 no
C4 H42 . 0.953 no
C4 H43 . 0.960 no
N1 C5 . 1.342(2) yes
N1 C9 . 1.337(2) yes
N2 C10 5_655 1.3396(19) yes
N2 C10 . 1.3396(19) yes
C5 C6 . 1.379(2) yes
C5 H51 . 0.927 no
C6 C7 . 1.394(3) yes
C6 H61 . 0.929 no
C7 C8 . 1.392(2) yes
C7 C10 . 1.487(2) yes
C8 C9 . 1.381(2) yes
C8 H81 . 0.939 no
C9 H91 . 0.933 no
C10 C11 . 1.393(2) yes
C11 C12 . 1.394(2) yes
C11 H111 . 0.930 no
C12 C13 . 1.497(4) yes
C13 C14 . 1.398(5) yes
C13 C18 . 1.387(6) yes
C14 C15 . 1.388(5) yes
C14 H141 . 0.940 no
C15 C16 . 1.389(6) yes
C15 H151 . 0.940 no
C16 C17 . 1.394(6) yes
C16 H161 . 0.940 no
C17 C18 . 1.389(5) yes
C17 H171 . 0.940 no
C18 H181 . 0.940 no
Cl1 C19 . 1.765(8) yes
C19 Cl2 . 1.760(8) yes
C19 H191 . 0.950 no
C19 H192 . 0.950 no

loop_
_geom_hbond_atom_site_label_D
_geom_hbond_site_symmetry_D
_geom_hbond_atom_site_label_H
_geom_hbond_atom_site_label_A
_geom_hbond_site_symmetry_A
_geom_hbond_angle_DHA
_geom_hbond_distance_DH
_geom_hbond_distance_HA
_geom_hbond_distance_DA
_geom_hbond_publ_flag
C5 . H51 O2 4_544 121 0.93 2.59 3.175(6) yes
C8 . H81 O3 6_555 155 0.94 2.44 3.314(6) yes
C16 . H161 C19 1_565 163 0.94 1.82 2.731(6) yes
C16 . H161 C19 5_665 134 0.94 2.25 2.983(6) yes
C14 5_655 H181 O3 2_655 173 0.95 2.57 3.519(6) yes
C18 . H181 O3 2_655 163 0.94 2.57 3.481(6) yes
C19 . H191 C13 2_656 128 0.95 2.53 3.203(6) yes
C19 . H191 C14 6_555 138 0.95 2.47 3.240(6) yes
C19 . H191 C18 2_656 138 0.95 2.13 2.903(6) yes
C19 . H192 C16 1_545 128 0.95 2.05 2.731(6) yes
C19 . H192 C16 5_645 121 0.95 2.38 2.983(6) yes
